data_2207839
loop_
_publ_author_name
'Hong-Qing Hao'
'Hui Zhang'

_publ_section_title
;
 Diaquabis[(pyrimidin-2-ylsulfanyl)acetato]copper(II) dihydrate
;
_journal_coeditor_code NG6263
_journal_issue 1
_journal_name_full 'Acta Crystallographica Section E'
_journal_page_first m30
_journal_page_last m31
_journal_paper_doi 10.1107/S160053680504002X
_journal_volume 62
_journal_year 2006
_chemical_formula_iupac '[Cu (C6 H5 N2 O2 S)2 (H2 O)2], 2H2 O'
_chemical_formula_moiety 'C12 H14 Cu N4 O6 S2, 2H2 O'
_chemical_formula_sum 'C12 H18 Cu N4 O8 S2'
_chemical_formula_weight 473.96
_chemical_name_systematic
;
Diaquabis[(pyrimidin-2-ylsulfanyl)acetato]copper(II) dihydrate
;
_space_group_IT_number 14
_symmetry_cell_setting monoclinic
_symmetry_space_group_name_Hall '-P 2ybc'
_symmetry_space_group_name_H-M 'P 1 21/c 1'
_atom_sites_solution_hydrogens geom
_atom_sites_solution_primary direct
_atom_sites_solution_secondary difmap
_audit_creation_method SHELXL-97
_cell_angle_alpha 90.00
_cell_angle_beta 99.942(5)
_cell_angle_gamma 90.00
_cell_formula_units_Z 2
_cell_length_a 17.160(5)
_cell_length_b 5.1577(16)
_cell_length_c 10.568(3)
_cell_measurement_reflns_used 3246
_cell_measurement_temperature 273(2)
_cell_measurement_theta_max 26.9
_cell_measurement_theta_min 3.6
_cell_volume 921.3(5)
_computing_cell_refinement 'SAINT (Bruker, 2001)'
_computing_data_collection 'SMART (Bruker, 2001)'
_computing_data_reduction SAINT
_computing_molecular_graphics 'ORTEPII (Johnson, 1976)'
_computing_publication_material SHELXL97
_computing_structure_refinement 'SHELXL97 (Sheldrick, 1997)'
_computing_structure_solution 'SHELXS97 (Sheldrick, 1997)'
_diffrn_ambient_temperature 273(2)
_diffrn_measured_fraction_theta_full 0.998
_diffrn_measured_fraction_theta_max 0.998
_diffrn_measurement_device_type 'Bruker APEX 2000 area-detector'
_diffrn_measurement_method '\f and \w'
_diffrn_radiation_monochromator graphite
_diffrn_radiation_source 'fine-focus sealed tube'
_diffrn_radiation_type MoK\a
_diffrn_radiation_wavelength 0.71073
_diffrn_reflns_av_R_equivalents 0.0562
_diffrn_reflns_av_sigmaI/netI 0.0403
_diffrn_reflns_limit_h_max 21
_diffrn_reflns_limit_h_min -21
_diffrn_reflns_limit_k_max 6
_diffrn_reflns_limit_k_min -6
_diffrn_reflns_limit_l_max 13
_diffrn_reflns_limit_l_min -13
_diffrn_reflns_number 9709
_diffrn_reflns_theta_full 27.00
_diffrn_reflns_theta_max 27.00
_diffrn_reflns_theta_min 2.41
_diffrn_standards_decay_% 0
_diffrn_standards_interval_count 0
_diffrn_standards_interval_time 0
_diffrn_standards_number 0
_exptl_absorpt_coefficient_mu 1.461
_exptl_absorpt_correction_T_max 0.9046
_exptl_absorpt_correction_T_min 0.6937
_exptl_absorpt_correction_type multi-scan
_exptl_absorpt_process_details '(SADABS; Sheldrick, 1996)'
_exptl_crystal_colour blue
_exptl_crystal_density_diffrn 1.709
_exptl_crystal_density_method 'not measured'
_exptl_crystal_description plate
_exptl_crystal_F_000 486
_exptl_crystal_size_max 0.27
_exptl_crystal_size_mid 0.16
_exptl_crystal_size_min 0.07
_refine_diff_density_max 0.543
_refine_diff_density_min -0.664
_refine_ls_extinction_method none
_refine_ls_goodness_of_fit_ref 1.158
_refine_ls_hydrogen_treatment mixed
_refine_ls_matrix_type full
_refine_ls_number_parameters 140
_refine_ls_number_reflns 2009
_refine_ls_number_restraints 6
_refine_ls_restrained_S_all 1.157
_refine_ls_R_factor_all 0.0585
_refine_ls_R_factor_gt 0.0535
_refine_ls_shift/su_max 0.001
_refine_ls_shift/su_mean 0.000
_refine_ls_structure_factor_coef Fsqd
_refine_ls_weighting_details 'calc w=1/[\s^2^(Fo^2^)+(0.0443P)^2^+1.6524P] where P=(Fo^2^+2Fc^2^)/3'
_refine_ls_weighting_scheme calc
_refine_ls_wR_factor_gt 0.1216
_refine_ls_wR_factor_ref 0.1249
_reflns_number_gt 1874
_reflns_number_total 2009
_reflns_threshold_expression I>2\s(I)
_cod_data_source_file ng6263.cif
_cod_data_source_block I
_cod_original_sg_symbol_H-M 'P 21/c'
_cod_database_code 2207839
_cod_database_fobs_code 2207839

loop_
_symmetry_equiv_pos_as_xyz
'x, y, z'
'-x, y+1/2, -z+1/2'
'-x, -y, -z'
'x, -y-1/2, z-1/2'

loop_
_atom_site_label
_atom_site_fract_x
_atom_site_fract_y
_atom_site_fract_z
_atom_site_U_iso_or_equiv
_atom_site_adp_type
_atom_site_calc_flag
_atom_site_refinement_flags
_atom_site_occupancy
_atom_site_type_symbol
Cu1 0.5000 0.5000 0.5000 0.02570(19) Uani d S 1 Cu
S1 0.80407(6) 0.7913(2) 0.65446(11) 0.0500(3) Uani d . 1 S
O2 0.57506(14) 0.7306(5) 0.6050(2) 0.0319(5) Uani d . 1 O
O2W 0.62920(16) 0.1061(7) 0.3649(3) 0.0473(7) Uani d D 1 O
O1 0.66342(18) 0.4828(6) 0.5426(3) 0.0547(8) Uani d . 1 O
O1W 0.49139(19) 0.7477(6) 0.3599(3) 0.0503(7) Uani d D 1 O
N2 0.79004(18) 0.4420(7) 0.8333(3) 0.0389(7) Uani d . 1 N
C4 0.8364(2) 0.5496(8) 0.7638(4) 0.0396(9) Uani d . 1 C
C6 0.6449(2) 0.6676(7) 0.6001(3) 0.0310(7) Uani d . 1 C
C5 0.7052(2) 0.8451(7) 0.6747(4) 0.0365(8) Uani d . 1 C
H5A 0.7024 0.8280 0.7652 0.044 Uiso calc R 1 H
H5B 0.6911 1.0223 0.6499 0.044 Uiso calc R 1 H
N1 0.9119(2) 0.4954(9) 0.7660(4) 0.0634(12) Uani d . 1 N
C2 0.8996(3) 0.2022(11) 0.9288(5) 0.0644(14) Uani d . 1 C
H2A 0.9225 0.0812 0.9891 0.077 Uiso calc R 1 H
C3 0.8234(3) 0.2669(9) 0.9171(4) 0.0488(10) Uani d . 1 C
H3A 0.7926 0.1861 0.9698 0.059 Uiso calc R 1 H
C1 0.9414(3) 0.3199(13) 0.8494(5) 0.0710(16) Uani d . 1 C
H1A 0.9942 0.2739 0.8540 0.085 Uiso calc R 1 H
H1WA 0.5364(15) 0.792(9) 0.342(5) 0.085 Uiso d D 1 H
H2WA 0.635(3) 0.218(9) 0.424(4) 0.085 Uiso d D 1 H
H2WB 0.6734(15) 0.074(11) 0.343(5) 0.085 Uiso d D 1 H
H1WB 0.466(3) 0.886(6) 0.371(6) 0.085 Uiso d D 1 H

loop_
_atom_site_aniso_label
_atom_site_aniso_U_11
_atom_site_aniso_U_22
_atom_site_aniso_U_33
_atom_site_aniso_U_12
_atom_site_aniso_U_13
_atom_site_aniso_U_23
Cu1 0.0247(3) 0.0229(3) 0.0291(3) -0.0011(2) 0.0033(2) -0.0005(2)
S1 0.0337(5) 0.0594(7) 0.0555(7) -0.0110(5) 0.0036(4) 0.0132(5)
O2 0.0270(12) 0.0291(13) 0.0376(13) -0.0027(10) -0.0003(10) -0.0025(10)
O2W 0.0374(15) 0.061(2) 0.0435(16) -0.0114(14) 0.0063(12) -0.0132(14)
O1 0.0423(16) 0.0485(19) 0.073(2) -0.0024(13) 0.0098(15) -0.0292(16)
O1W 0.0525(18) 0.0443(17) 0.0548(18) -0.0013(14) 0.0107(15) 0.0078(15)
N2 0.0314(16) 0.0449(19) 0.0402(17) 0.0028(14) 0.0057(13) -0.0016(14)
C4 0.0280(18) 0.047(2) 0.043(2) -0.0017(16) 0.0016(15) -0.0039(17)
C6 0.0343(18) 0.0246(17) 0.0320(18) -0.0026(14) -0.0001(14) 0.0011(14)
C5 0.0314(18) 0.0303(19) 0.045(2) -0.0018(15) -0.0030(15) -0.0016(16)
N1 0.0308(18) 0.094(4) 0.066(3) 0.0047(19) 0.0133(17) 0.013(2)
C2 0.055(3) 0.083(4) 0.053(3) 0.025(3) 0.005(2) 0.013(3)
C3 0.046(2) 0.056(3) 0.045(2) 0.008(2) 0.0080(18) 0.005(2)
C1 0.031(2) 0.105(5) 0.076(3) 0.025(3) 0.008(2) 0.013(3)

loop_
_atom_type_symbol
_atom_type_description
_atom_type_scat_dispersion_real
_atom_type_scat_dispersion_imag
_atom_type_scat_source
C C 0.0033 0.0016 'International Tables Vol C Tables 4.2.6.8 and 6.1.1.4'
H H 0.0000 0.0000 'International Tables Vol C Tables 4.2.6.8 and 6.1.1.4'
N N 0.0061 0.0033 'International Tables Vol C Tables 4.2.6.8 and 6.1.1.4'
O O 0.0106 0.0060 'International Tables Vol C Tables 4.2.6.8 and 6.1.1.4'
S S 0.1246 0.1234 'International Tables Vol C Tables 4.2.6.8 and 6.1.1.4'
Cu Cu 0.3201 1.2651 'International Tables Vol C Tables 4.2.6.8 and 6.1.1.4'

loop_
_geom_angle_atom_site_label_1
_geom_angle_atom_site_label_2
_geom_angle_atom_site_label_3
_geom_angle_site_symmetry_1
_geom_angle_site_symmetry_3
_geom_angle
_geom_angle_publ_flag
O1W Cu1 O1W . 3_666 180.0 ?
O1W Cu1 O2 . . 89.34(12) yes
O1W Cu1 O2 3_666 . 90.66(12) yes
O1W Cu1 O2 . 3_666 90.66(12) ?
O1W Cu1 O2 3_666 3_666 89.34(12) ?
O2 Cu1 O2 . 3_666 180.00(11) ?
C4 S1 C5 . . 103.70(19) ?
C6 O2 Cu1 . . 111.1(2) ?
H2WA O2W H2WB . . 110.3(18) ?
Cu1 O1W H1WA . . 113(4) ?
Cu1 O1W H1WB . . 114(4) ?
H1WA O1W H1WB . . 108.3(17) ?
C4 N2 C3 . . 115.7(4) ?
N2 C4 N1 . . 126.5(4) ?
N2 C4 S1 . . 122.1(3) ?
N1 C4 S1 . . 111.4(3) ?
O1 C6 O2 . . 124.4(3) yes
O1 C6 C5 . . 122.1(3) ?
O2 C6 C5 . . 113.5(3) ?
C6 C5 S1 . . 115.5(3) ?
C6 C5 H5A . . 108.4 ?
S1 C5 H5A . . 108.4 ?
C6 C5 H5B . . 108.4 ?
S1 C5 H5B . . 108.4 ?
H5A C5 H5B . . 107.5 ?
C1 N1 C4 . . 115.0(4) ?
C3 C2 C1 . . 116.8(5) ?
C3 C2 H2A . . 121.6 ?
C1 C2 H2A . . 121.6 ?
N2 C3 C2 . . 122.5(4) ?
N2 C3 H3A . . 118.8 ?
C2 C3 H3A . . 118.8 ?
N1 C1 C2 . . 123.5(4) ?
N1 C1 H1A . . 118.3 ?
C2 C1 H1A . . 118.3 ?

loop_
_geom_bond_atom_site_label_1
_geom_bond_atom_site_label_2
_geom_bond_site_symmetry_2
_geom_bond_distance
_geom_bond_publ_flag
Cu1 O1W . 1.942(3) yes
Cu1 O1W 3_666 1.942(3) ?
Cu1 O2 . 1.953(2) yes
Cu1 O2 3_666 1.953(2) ?
S1 C4 . 1.725(4) ?
S1 C5 . 1.768(4) ?
O2 C6 . 1.252(4) yes
O2W H2WA . 0.845(10) ?
O2W H2WB . 0.847(10) ?
O1 C6 . 1.202(4) yes
O1W H1WA . 0.858(10) ?
O1W H1WB . 0.860(10) ?
N2 C4 . 1.297(5) ?
N2 C3 . 1.324(5) ?
C4 N1 . 1.322(5) ?
C6 C5 . 1.499(5) ?
C5 H5A . 0.9700 ?
C5 H5B . 0.9700 ?
N1 C1 . 1.303(7) ?
C2 C3 . 1.333(6) ?
C2 C1 . 1.340(7) ?
C2 H2A . 0.9300 ?
C3 H3A . 0.9300 ?
C1 H1A . 0.9300 ?

loop_
_geom_hbond_atom_site_label_D
_geom_hbond_atom_site_label_H
_geom_hbond_atom_site_label_A
_geom_hbond_distance_DH
_geom_hbond_distance_HA
_geom_hbond_distance_DA
_geom_hbond_angle_DHA
O2W H2WA O1 0.845(10) 1.860(15) 2.695(4) 169(5)
